data_7246187
loop_
_publ_author_name
'Pakpour, Fatemeh'
'Safaei, Elham'
'Azami, S. Mohammad'
'Wojtczak, Andrzej'
'Kaldunska, Karolina'

_publ_section_title
;
 The role of a redox-active non-innocent ligand in additive-free C--C
 Glaser--Hay and Suzuki coupling reactions by an o-aminophenol
 palladium(ii) complex
;
_journal_issue 5
_journal_name_full 'RSC Advances'
_journal_page_first 3278
_journal_page_last 3289
_journal_paper_doi 10.1039/D2RA07252A
_journal_volume 13
_journal_year 2023
_chemical_formula_moiety 'C42 H48 N4 O2 Pd'
_chemical_formula_sum 'C42 H48 N4 O2 Pd'
_chemical_formula_weight 747.24
_space_group_crystal_system monoclinic
_space_group_IT_number 14
_space_group_name_Hall '-P 2ybc'
_space_group_name_H-M_alt 'P 1 21/c 1'
_atom_sites_solution_hydrogens difmap
_atom_sites_solution_primary direct
_atom_sites_solution_secondary difmap
_audit_creation_method SHELXL-2017/1
_audit_update_record
;
2022-03-11 deposited with the CCDC.	2023-01-02 downloaded from the CCDC.
;
_cell_angle_alpha 90
_cell_angle_beta 119.020(16)
_cell_angle_gamma 90
_cell_formula_units_Z 2
_cell_length_a 16.674(2)
_cell_length_b 8.0975(7)
_cell_length_c 16.837(2)
_cell_measurement_reflns_used 3060
_cell_measurement_temperature 293(2)
_cell_measurement_theta_max 27.1270
_cell_measurement_theta_min 2.4810
_cell_volume 1987.9(5)
_computing_cell_refinement 'CrysAlisPro 1.171.38.43 (Rigaku OD, 2015)'
_computing_data_collection 'CrysAlisPro 1.171.38.43 (Rigaku OD, 2015)'
_computing_data_reduction 'CrysAlisPro 1.171.38.43 (Rigaku OD, 2015)'
_computing_publication_material 'CIFTAB-2017 (Sheldrick, 2017)'
_computing_structure_refinement 'SHELXL-2017/1 (Sheldrick, 2017)'
_computing_structure_solution 'SHELXT 2014/5 (Sheldrick, 2014)'
_diffrn_ambient_temperature 293(2)
_diffrn_detector_area_resol_mean 8.2564
_diffrn_measured_fraction_theta_full 0.930
_diffrn_measured_fraction_theta_max 0.820
_diffrn_measurement_device_type 'Oxford Sapphire CCD'
_diffrn_measurement_method \q/2\q
_diffrn_radiation_type MoK\a
_diffrn_radiation_wavelength 0.71073
_diffrn_reflns_av_R_equivalents 0.0945
_diffrn_reflns_av_unetI/netI 0.0939
_diffrn_reflns_Laue_measured_fraction_full 0.930
_diffrn_reflns_Laue_measured_fraction_max 0.820
_diffrn_reflns_limit_h_max 20
_diffrn_reflns_limit_h_min -17
_diffrn_reflns_limit_k_max 10
_diffrn_reflns_limit_k_min -6
_diffrn_reflns_limit_l_max 22
_diffrn_reflns_limit_l_min -22
_diffrn_reflns_number 8982
_diffrn_reflns_point_group_measured_fraction_full 0.930
_diffrn_reflns_point_group_measured_fraction_max 0.820
_diffrn_reflns_theta_full 25.000
_diffrn_reflns_theta_max 28.541
_diffrn_reflns_theta_min 2.420
_diffrn_source 'fine-focus sealed tube'
_exptl_absorpt_coefficient_mu 0.505
_exptl_absorpt_correction_T_max 0.930
_exptl_absorpt_correction_T_min 0.817
_exptl_absorpt_correction_type analytical
_exptl_absorpt_process_details 'CrysAlisPro 1.171.38.43 (Rigaku OD, 2015)'
_exptl_crystal_colour brown
_exptl_crystal_density_diffrn 1.248
_exptl_crystal_description plate
_exptl_crystal_F_000 780
_exptl_crystal_recrystallization_method 'Re-crystallisation from solvent'
_exptl_crystal_size_max 0.605
_exptl_crystal_size_mid 0.456
_exptl_crystal_size_min 0.177
_refine_diff_density_max 0.917
_refine_diff_density_min -0.687
_refine_diff_density_rms 0.137
_refine_ls_extinction_method none
_refine_ls_goodness_of_fit_ref 1.159
_refine_ls_hydrogen_treatment constr
_refine_ls_matrix_type full
_refine_ls_number_parameters 226
_refine_ls_number_reflns 4146
_refine_ls_number_restraints 0
_refine_ls_restrained_S_all 1.159
_refine_ls_R_factor_all 0.1242
_refine_ls_R_factor_gt 0.0813
_refine_ls_shift/su_max 0.000
_refine_ls_shift/su_mean 0.000
_refine_ls_structure_factor_coef Fsqd
_refine_ls_weighting_details 'w=1/[\s^2^(Fo^2^)+(0.1053P)^2^+4.2422P] where P=(Fo^2^+2Fc^2^)/3'
_refine_ls_weighting_scheme calc
_refine_ls_wR_factor_gt 0.2230
_refine_ls_wR_factor_ref 0.2611
_reflns_Friedel_coverage 0.000
_reflns_number_gt 2672
_reflns_number_total 4146
_reflns_threshold_expression 'I > 2\s(I)'
_cod_data_source_file d2ra07252a2.cif
_cod_data_source_block e1470a_a
_cod_original_cell_volume 1987.8(5)
_cod_original_sg_symbol_H-M 'P 21/c'
_cod_database_code 7246187
_shelx_shelxl_version_number 2017/1
_shelx_space_group_comment
;
The symmetry employed for this shelxl refinement is uniquely defined
by the following loop, which should always be used as a source of
symmetry information in preference to the above space-group names.
They are only intended as comments.
;
_shelx_estimated_absorpt_t_min 0.750
_shelx_estimated_absorpt_t_max 0.916
_exptl_absorpt_special_details
;
CrysAlisPro 1.171.38.43 (Rigaku Oxford Diffraction, 2015)
Analytical numeric absorption correction using a multifaceted crystal
model based on expressions derived by R.C. Clark & J.S. Reid.
(Clark, R. C. & Reid, J. S. (1995). Acta Cryst. A51, 887-897)
Empirical absorption correction using spherical harmonics,
 implemented in SCALE3 ABSPACK scaling algorithm.
;

loop_
_space_group_symop_operation_xyz
'x, y, z'
'-x, y+1/2, -z+1/2'
'-x, -y, -z'
'x, -y-1/2, z-1/2'

loop_
_atom_site_label
_atom_site_type_symbol
_atom_site_fract_x
_atom_site_fract_y
_atom_site_fract_z
_atom_site_U_iso_or_equiv
_atom_site_adp_type
_atom_site_occupancy
_atom_site_site_symmetry_order
_atom_site_calc_flag
_atom_site_refinement_flags_posn
_atom_site_refinement_flags_adp
_atom_site_refinement_flags_occupancy
_atom_site_disorder_assembly
_atom_site_disorder_group
Pd1 Pd 0.500000 0.500000 0.500000 0.0418(3) Uani 1 2 d S . P . .
O1 O 0.3764(4) 0.4033(7) 0.4406(3) 0.0496(13) Uani 1 1 d . . . . .
C1 C 0.3186(5) 0.4794(9) 0.4597(5) 0.0451(17) Uani 1 1 d . . . . .
C2 C 0.2265(5) 0.4246(10) 0.4259(5) 0.0477(17) Uani 1 1 d . . . . .
C3 C 0.1741(6) 0.5124(9) 0.4535(5) 0.0524(19) Uani 1 1 d . . . . .
H3A H 0.113866 0.478183 0.432143 0.063 Uiso 1 1 calc R U . . .
C4 C 0.2050(5) 0.6527(10) 0.5129(5) 0.0511(19) Uani 1 1 d . . . . .
C5 C 0.2941(5) 0.7019(10) 0.5458(5) 0.0507(19) Uani 1 1 d . . . . .
H5A H 0.316415 0.792520 0.584440 0.061 Uiso 1 1 calc R U . . .
C6 C 0.3519(5) 0.6150(9) 0.5211(5) 0.0458(17) Uani 1 1 d . . . . .
N1 N 0.4426(4) 0.6470(8) 0.5507(4) 0.0450(14) Uani 1 1 d . . . . .
C7 C 0.4865(5) 0.7819(9) 0.6068(5) 0.0435(17) Uani 1 1 d . . . . .
C8 C 0.4645(7) 0.9433(11) 0.5773(6) 0.060(2) Uani 1 1 d . . . . .
H8A H 0.415261 0.964901 0.520147 0.072 Uiso 1 1 calc R U . . .
C9 C 0.5155(7) 1.0738(11) 0.6327(7) 0.065(2) Uani 1 1 d . . . . .
H9A H 0.500814 1.181866 0.611958 0.078 Uiso 1 1 calc R U . . .
C10 C 0.5864(8) 1.0435(12) 0.7165(7) 0.070(3) Uani 1 1 d . . . . .
H10A H 0.619642 1.131817 0.752977 0.084 Uiso 1 1 calc R U . . .
C11 C 0.6102(6) 0.8868(11) 0.7488(6) 0.060(2) Uani 1 1 d . . . . .
H11A H 0.658998 0.868170 0.806647 0.072 Uiso 1 1 calc R U . . .
C12 C 0.5604(5) 0.7545(9) 0.6938(5) 0.0471(18) Uani 1 1 d . . . . .
C13 C 0.1858(6) 0.2834(10) 0.3572(6) 0.055(2) Uani 1 1 d . . . . .
C14 C 0.1853(7) 0.3332(15) 0.2700(6) 0.078(3) Uani 1 1 d . . . . .
H14A H 0.159858 0.245242 0.226506 0.094 Uiso 1 1 calc R U . . .
H14B H 0.148875 0.430918 0.245819 0.094 Uiso 1 1 calc R U . . .
H14C H 0.246992 0.354776 0.282526 0.094 Uiso 1 1 calc R U . . .
C15 C 0.0876(6) 0.2418(13) 0.3353(8) 0.078(3) Uani 1 1 d . . . . .
H15A H 0.087093 0.210145 0.390040 0.094 Uiso 1 1 calc R U . . .
H15B H 0.049154 0.336827 0.309539 0.094 Uiso 1 1 calc R U . . .
H15C H 0.064919 0.152201 0.292644 0.094 Uiso 1 1 calc R U . . .
C16 C 0.2451(7) 0.1272(12) 0.3956(8) 0.079(3) Uani 1 1 d . . . . .
H16A H 0.304575 0.146049 0.401532 0.095 Uiso 1 1 calc R U . . .
H16B H 0.216176 0.036147 0.355159 0.095 Uiso 1 1 calc R U . . .
H16C H 0.251452 0.102072 0.454150 0.095 Uiso 1 1 calc R U . . .
C17 C 0.1395(6) 0.7378(13) 0.5386(7) 0.068(2) Uani 1 1 d . . . . .
C18 C 0.1744(8) 0.9000(17) 0.5859(10) 0.111(5) Uani 1 1 d . . . . .
H18A H 0.221964 0.880785 0.647072 0.133 Uiso 1 1 calc R U . . .
H18B H 0.125045 0.959553 0.586729 0.133 Uiso 1 1 calc R U . . .
H18C H 0.198556 0.963520 0.554124 0.133 Uiso 1 1 calc R U . . .
C19 C 0.0484(7) 0.7770(16) 0.4517(8) 0.102(4) Uani 1 1 d . . . . .
H19A H 0.009712 0.841252 0.467404 0.122 Uiso 1 1 calc R U . . .
H19B H 0.017893 0.675690 0.423594 0.122 Uiso 1 1 calc R U . . .
H19C H 0.060957 0.838296 0.410181 0.122 Uiso 1 1 calc R U . . .
C20 C 0.1228(10) 0.6204(19) 0.5994(10) 0.118(5) Uani 1 1 d . . . . .
H20A H 0.100496 0.516876 0.568637 0.142 Uiso 1 1 calc R U . . .
H20B H 0.179165 0.602643 0.654668 0.142 Uiso 1 1 calc R U . . .
H20C H 0.078151 0.667292 0.613236 0.142 Uiso 1 1 calc R U . . .
C21 C 0.5854(6) 0.5878(11) 0.7259(5) 0.055(2) Uani 1 1 d . . . . .
N2 N 0.6046(6) 0.4563(10) 0.7523(6) 0.075(2) Uani 1 1 d . . . . .

loop_
_atom_site_aniso_label
_atom_site_aniso_U_11
_atom_site_aniso_U_22
_atom_site_aniso_U_33
_atom_site_aniso_U_23
_atom_site_aniso_U_13
_atom_site_aniso_U_12
Pd1 0.0256(4) 0.0535(5) 0.0450(4) -0.0077(3) 0.0160(3) -0.0008(3)
O1 0.030(3) 0.061(3) 0.057(3) -0.008(2) 0.021(2) -0.002(2)
C1 0.027(4) 0.064(5) 0.042(3) -0.006(3) 0.015(3) -0.006(3)
C2 0.027(4) 0.060(4) 0.055(4) 0.003(3) 0.020(3) 0.000(3)
C3 0.032(4) 0.069(5) 0.056(4) 0.001(4) 0.021(3) 0.000(4)
C4 0.029(4) 0.077(5) 0.049(4) -0.003(4) 0.020(3) 0.006(4)
C5 0.032(4) 0.070(5) 0.051(4) -0.011(4) 0.020(3) 0.001(3)
C6 0.031(4) 0.055(4) 0.049(4) -0.002(3) 0.018(3) -0.001(3)
N1 0.024(3) 0.062(4) 0.046(3) -0.005(3) 0.014(3) -0.001(3)
C7 0.037(4) 0.052(4) 0.042(4) -0.006(3) 0.019(3) -0.001(3)
C8 0.059(6) 0.066(5) 0.059(5) 0.009(4) 0.032(4) 0.012(4)
C9 0.077(7) 0.043(4) 0.094(7) 0.004(4) 0.057(6) 0.004(5)
C10 0.070(7) 0.066(6) 0.075(6) -0.019(5) 0.036(6) -0.014(5)
C11 0.042(5) 0.073(6) 0.058(5) -0.016(4) 0.018(4) -0.007(4)
C12 0.030(4) 0.057(4) 0.047(4) -0.006(3) 0.014(3) -0.004(3)
C13 0.028(4) 0.069(5) 0.065(5) -0.007(4) 0.019(4) -0.007(3)
C14 0.050(6) 0.110(8) 0.057(5) -0.010(5) 0.012(4) -0.012(5)
C15 0.041(6) 0.083(6) 0.112(8) -0.022(6) 0.038(6) -0.016(5)
C16 0.066(7) 0.064(6) 0.097(8) -0.009(5) 0.030(6) -0.003(5)
C17 0.031(5) 0.094(7) 0.080(6) -0.014(5) 0.028(4) 0.005(4)
C18 0.054(7) 0.136(11) 0.145(11) -0.073(9) 0.051(7) 0.004(7)
C19 0.044(6) 0.129(10) 0.102(9) -0.029(7) 0.011(6) 0.021(6)
C20 0.101(11) 0.164(13) 0.136(12) 0.007(10) 0.093(10) 0.013(10)
C21 0.048(5) 0.061(5) 0.049(4) -0.005(4) 0.018(4) -0.006(4)
N2 0.067(6) 0.073(5) 0.083(6) 0.022(4) 0.035(5) 0.014(4)

loop_
_atom_type_symbol
_atom_type_description
_atom_type_scat_dispersion_real
_atom_type_scat_dispersion_imag
_atom_type_scat_source
C C 0.0033 0.0016 'International Tables Vol C Tables 4.2.6.8 and 6.1.1.4'
H H 0.0000 0.0000 'International Tables Vol C Tables 4.2.6.8 and 6.1.1.4'
N N 0.0061 0.0033 'International Tables Vol C Tables 4.2.6.8 and 6.1.1.4'
O O 0.0106 0.0060 'International Tables Vol C Tables 4.2.6.8 and 6.1.1.4'
Pd Pd -0.9988 1.0072 'International Tables Vol C Tables 4.2.6.8 and 6.1.1.4'

loop_
_geom_angle_atom_site_label_1
_geom_angle_atom_site_label_2
_geom_angle_atom_site_label_3
_geom_angle
_geom_angle_site_symmetry_1
_geom_angle_site_symmetry_3
_geom_angle_publ_flag
N1 Pd1 N1 180.0 . 3_666 ?
N1 Pd1 O1 98.6(2) . 3_666 ?
N1 Pd1 O1 81.4(2) 3_666 3_666 ?
N1 Pd1 O1 81.4(2) . . ?
N1 Pd1 O1 98.6(2) 3_666 . ?
O1 Pd1 O1 180.0 3_666 . ?
C1 O1 Pd1 113.7(4) . . ?
O1 C1 C6 117.9(7) . . ?
O1 C1 C2 122.3(7) . . ?
C6 C1 C2 119.7(7) . . ?
C3 C2 C1 116.3(7) . . ?
C3 C2 C13 121.4(7) . . ?
C1 C2 C13 122.2(7) . . ?
C2 C3 C4 125.1(7) . . ?
C2 C3 H3A 117.4 . . ?
C4 C3 H3A 117.4 . . ?
C5 C4 C3 117.7(7) . . ?
C5 C4 C17 122.7(7) . . ?
C3 C4 C17 119.5(7) . . ?
C4 C5 C6 119.9(7) . . ?
C4 C5 H5A 120.1 . . ?
C6 C5 H5A 120.1 . . ?
N1 C6 C5 126.3(7) . . ?
N1 C6 C1 112.5(7) . . ?
C5 C6 C1 121.2(7) . . ?
C6 N1 C7 121.2(6) . . ?
C6 N1 Pd1 114.4(5) . . ?
C7 N1 Pd1 124.2(5) . . ?
C8 C7 N1 122.4(7) . . ?
C8 C7 C12 118.0(7) . . ?
N1 C7 C12 119.3(6) . . ?
C7 C8 C9 120.5(8) . . ?
C7 C8 H8A 119.7 . . ?
C9 C8 H8A 119.7 . . ?
C10 C9 C8 120.1(8) . . ?
C10 C9 H9A 119.9 . . ?
C8 C9 H9A 119.9 . . ?
C9 C10 C11 121.5(9) . . ?
C9 C10 H10A 119.2 . . ?
C11 C10 H10A 119.2 . . ?
C10 C11 C12 119.1(8) . . ?
C10 C11 H11A 120.4 . . ?
C12 C11 H11A 120.4 . . ?
C11 C12 C7 120.7(7) . . ?
C11 C12 C21 120.1(7) . . ?
C7 C12 C21 119.2(7) . . ?
C14 C13 C2 108.9(7) . . ?
C14 C13 C15 108.8(8) . . ?
C2 C13 C15 112.2(7) . . ?
C14 C13 C16 108.9(9) . . ?
C2 C13 C16 109.7(7) . . ?
C15 C13 C16 108.3(8) . . ?
C13 C14 H14A 109.5 . . ?
C13 C14 H14B 109.5 . . ?
H14A C14 H14B 109.5 . . ?
C13 C14 H14C 109.5 . . ?
H14A C14 H14C 109.5 . . ?
H14B C14 H14C 109.5 . . ?
C13 C15 H15A 109.5 . . ?
C13 C15 H15B 109.5 . . ?
H15A C15 H15B 109.5 . . ?
C13 C15 H15C 109.5 . . ?
H15A C15 H15C 109.5 . . ?
H15B C15 H15C 109.5 . . ?
C13 C16 H16A 109.5 . . ?
C13 C16 H16B 109.5 . . ?
H16A C16 H16B 109.5 . . ?
C13 C16 H16C 109.5 . . ?
H16A C16 H16C 109.5 . . ?
H16B C16 H16C 109.5 . . ?
C18 C17 C20 110.0(10) . . ?
C18 C17 C4 113.6(8) . . ?
C20 C17 C4 107.5(9) . . ?
C18 C17 C19 105.8(9) . . ?
C20 C17 C19 110.4(10) . . ?
C4 C17 C19 109.6(8) . . ?
C17 C18 H18A 109.5 . . ?
C17 C18 H18B 109.5 . . ?
H18A C18 H18B 109.5 . . ?
C17 C18 H18C 109.5 . . ?
H18A C18 H18C 109.5 . . ?
H18B C18 H18C 109.5 . . ?
C17 C19 H19A 109.5 . . ?
C17 C19 H19B 109.5 . . ?
H19A C19 H19B 109.5 . . ?
C17 C19 H19C 109.5 . . ?
H19A C19 H19C 109.5 . . ?
H19B C19 H19C 109.5 . . ?
C17 C20 H20A 109.5 . . ?
C17 C20 H20B 109.5 . . ?
H20A C20 H20B 109.5 . . ?
C17 C20 H20C 109.5 . . ?
H20A C20 H20C 109.5 . . ?
H20B C20 H20C 109.5 . . ?
N2 C21 C12 178.7(10) . . ?

loop_
_geom_bond_atom_site_label_1
_geom_bond_atom_site_label_2
_geom_bond_distance
_geom_bond_site_symmetry_2
_geom_bond_publ_flag
Pd1 N1 1.963(6) . ?
Pd1 N1 1.963(6) 3_666 ?
Pd1 O1 1.965(5) 3_666 ?
Pd1 O1 1.965(5) . ?
O1 C1 1.309(9) . ?
C1 C6 1.424(10) . ?
C1 C2 1.425(10) . ?
C2 C3 1.371(11) . ?
C2 C13 1.530(11) . ?
C3 C4 1.434(11) . ?
C3 H3A 0.9300 . ?
C4 C5 1.368(11) . ?
C4 C17 1.521(12) . ?
C5 C6 1.409(11) . ?
C5 H5A 0.9300 . ?
C6 N1 1.369(10) . ?
N1 C7 1.396(9) . ?
C7 C8 1.383(11) . ?
C7 C12 1.402(10) . ?
C8 C9 1.392(13) . ?
C8 H8A 0.9300 . ?
C9 C10 1.354(14) . ?
C9 H9A 0.9300 . ?
C10 C11 1.361(14) . ?
C10 H10A 0.9300 . ?
C11 C12 1.395(11) . ?
C11 H11A 0.9300 . ?
C12 C21 1.438(12) . ?
C13 C14 1.520(13) . ?
C13 C15 1.531(12) . ?
C13 C16 1.542(12) . ?
C14 H14A 0.9600 . ?
C14 H14B 0.9600 . ?
C14 H14C 0.9600 . ?
C15 H15A 0.9600 . ?
C15 H15B 0.9600 . ?
C15 H15C 0.9600 . ?
C16 H16A 0.9600 . ?
C16 H16B 0.9600 . ?
C16 H16C 0.9600 . ?
C17 C18 1.499(14) . ?
C17 C20 1.518(16) . ?
C17 C19 1.548(13) . ?
C18 H18A 0.9600 . ?
C18 H18B 0.9600 . ?
C18 H18C 0.9600 . ?
C19 H19A 0.9600 . ?
C19 H19B 0.9600 . ?
C19 H19C 0.9600 . ?
C20 H20A 0.9600 . ?
C20 H20B 0.9600 . ?
C20 H20C 0.9600 . ?
C21 N2 1.139(11) . ?

loop_
_geom_torsion_atom_site_label_1
_geom_torsion_atom_site_label_2
_geom_torsion_atom_site_label_3
_geom_torsion_atom_site_label_4
_geom_torsion
_geom_torsion_site_symmetry_1
_geom_torsion_site_symmetry_2
_geom_torsion_site_symmetry_3
_geom_torsion_site_symmetry_4
_geom_torsion_publ_flag
Pd1 O1 C1 C6 -1.8(8) . . . . ?
Pd1 O1 C1 C2 -177.7(6) . . . . ?
O1 C1 C2 C3 177.9(7) . . . . ?
C6 C1 C2 C3 2.0(11) . . . . ?
O1 C1 C2 C13 -6.3(12) . . . . ?
C6 C1 C2 C13 177.9(7) . . . . ?
C1 C2 C3 C4 0.1(12) . . . . ?
C13 C2 C3 C4 -175.8(7) . . . . ?
C2 C3 C4 C5 -1.1(12) . . . . ?
C2 C3 C4 C17 -179.6(8) . . . . ?
C3 C4 C5 C6 -0.1(12) . . . . ?
C17 C4 C5 C6 178.3(8) . . . . ?
C4 C5 C6 N1 -178.0(7) . . . . ?
C4 C5 C6 C1 2.2(12) . . . . ?
O1 C1 C6 N1 0.9(10) . . . . ?
C2 C1 C6 N1 176.9(7) . . . . ?
O1 C1 C6 C5 -179.2(7) . . . . ?
C2 C1 C6 C5 -3.2(11) . . . . ?
C5 C6 N1 C7 -4.0(12) . . . . ?
C1 C6 N1 C7 175.8(6) . . . . ?
C5 C6 N1 Pd1 -179.4(6) . . . . ?
C1 C6 N1 Pd1 0.4(8) . . . . ?
C6 N1 C7 C8 -66.8(10) . . . . ?
Pd1 N1 C7 C8 108.1(8) . . . . ?
C6 N1 C7 C12 118.2(8) . . . . ?
Pd1 N1 C7 C12 -66.9(8) . . . . ?
N1 C7 C8 C9 -174.2(8) . . . . ?
C12 C7 C8 C9 0.9(12) . . . . ?
C7 C8 C9 C10 -1.0(14) . . . . ?
C8 C9 C10 C11 0.5(15) . . . . ?
C9 C10 C11 C12 0.2(14) . . . . ?
C10 C11 C12 C7 -0.3(13) . . . . ?
C10 C11 C12 C21 178.9(9) . . . . ?
C8 C7 C12 C11 -0.2(12) . . . . ?
N1 C7 C12 C11 175.0(7) . . . . ?
C8 C7 C12 C21 -179.4(8) . . . . ?
N1 C7 C12 C21 -4.2(11) . . . . ?
C3 C2 C13 C14 113.1(9) . . . . ?
C1 C2 C13 C14 -62.5(10) . . . . ?
C3 C2 C13 C15 -7.4(11) . . . . ?
C1 C2 C13 C15 177.0(8) . . . . ?
C3 C2 C13 C16 -127.8(9) . . . . ?
C1 C2 C13 C16 56.6(11) . . . . ?
C5 C4 C17 C18 12.6(14) . . . . ?
C3 C4 C17 C18 -169.0(9) . . . . ?
C5 C4 C17 C20 -109.3(11) . . . . ?
C3 C4 C17 C20 69.1(11) . . . . ?
C5 C4 C17 C19 130.8(10) . . . . ?
C3 C4 C17 C19 -50.8(12) . . . . ?
